data_2310509
loop_
_publ_author_name
'Weiss, R.'
'Fischer, J.'
'Chevrier, B.'

_publ_section_title
;
 Structure Cristalline du Fluorotitanate Acide de Sodium, Na3 H Ti F8
;
_journal_name_full 'Acta Crystallographica (1,1948-23,1967)'
_journal_page_first 534
_journal_page_last 537
_journal_volume 20
_journal_year 1966
_chemical_formula_sum 'F8 H Na3 Ti'
_chemical_name_systematic 'Na3 H Ti F8'
_space_group_IT_number 63
_symmetry_space_group_name_Hall '-C 2c 2'
_symmetry_space_group_name_H-M 'C m c m'
_cell_angle_alpha 90
_cell_angle_beta 90
_cell_angle_gamma 90
_cell_formula_units_Z 4
_cell_length_a 7.182
_cell_length_b 13.86
_cell_length_c 6.538
_cell_volume 650.809
_citation_journal_id_ASTM ACCRA9
_cod_data_source_file Weiss_ACCRA9_1966_935.cif
_cod_data_source_block H1F8Na3Ti1
_cod_original_formula_sum 'H1 F8 Na3 Ti1'
_cod_database_code 2310509

loop_
_symmetry_equiv_pos_as_xyz
x,y,z
-x,-y,z+1/2
x,-y,-z
-x,y,-z+1/2
-x,-y,-z
x,y,-z-1/2
-x,y,z
x,-y,z-1/2
x+1/2,y+1/2,z
-x+1/2,-y+1/2,z+1/2
x+1/2,-y+1/2,-z
-x+1/2,y+1/2,-z+1/2
-x+1/2,-y+1/2,-z
x+1/2,y+1/2,-z-1/2
-x+1/2,y+1/2,z
x+1/2,-y+1/2,z-1/2

loop_
_atom_site_label
_atom_site_type_symbol
_atom_site_fract_x
_atom_site_fract_y
_atom_site_fract_z
_atom_site_occupancy
_atom_site_U_iso_or_equiv
F2 F-1 0.189 0.24 0.25 1 0.0
F1 F-1 0.19 0.052 0.25 1 0.0
F3 F-1 0 0.147 -0.04 1 0.0
Na1 Na+1 0 0.686 0.25 1 0.0
Na2 Na+1 0.245 0.395 0.25 1 0.0
Ti1 Ti+4 0 0.144 0.25 1 0.0
F4 F-1 0 0.416 0.031 1 0.0
